data_7061029
loop_
_publ_author_name
'Dekhtiarenko, Maksym'
'Allain, Magali'
'Carr\'e, Vincent'
'Aubriet, Fr\'ed\'eric'
'Voitenko, Zoia'
'Sall\'e, Marc'
'Goeb, S\'ebastien'

_publ_section_title
;
 Comparing the self-assembly processes of two redox-active exTTF-based
 regioisomer ligands
;
_journal_issue 45
_journal_name_full 'New Journal of Chemistry'
_journal_page_first 21015
_journal_page_last 21019
_journal_paper_doi 10.1039/D1NJ04555E
_journal_volume 45
_journal_year 2021
_chemical_formula_moiety 'C44 H32 N4 S8'
_chemical_formula_sum 'C44 H32 N4 S8'
_chemical_formula_weight 873.21
_space_group_IT_number 14
_space_group_name_Hall '-P 2ybc'
_space_group_name_H-M_alt 'P 1 21/c 1'
_symmetry_cell_setting monoclinic
_symmetry_Int_Tables_number 14
_symmetry_space_group_name_Hall '-P 2ybc'
_symmetry_space_group_name_H-M 'P 1 21/c 1'
_atom_sites_solution_hydrogens geom
_atom_sites_solution_primary direct
_atom_sites_solution_secondary difmap
_audit_creation_date 2018-06-14T11:50:45-00:00
_audit_creation_method 'WinGX routine CIF_UPDATE'
_audit_update_record
;
2021-09-13 deposited with the CCDC.	2021-10-22 downloaded from the CCDC.
;
_cell_angle_alpha 90
_cell_angle_beta 92.8500(10)
_cell_angle_gamma 90
_cell_formula_units_Z 4
_cell_length_a 13.6654(2)
_cell_length_b 14.8503(2)
_cell_length_c 20.1186(3)
_cell_measurement_reflns_used 11855
_cell_measurement_temperature 150.00(10)
_cell_measurement_theta_max 76.227
_cell_measurement_theta_min 2.919
_cell_volume 4077.72(10)
_computing_cell_refinement 'CrysAlisPro 1.171.38.46 (Rigaku OD, 2015)'
_computing_data_collection 'CrysAlisPro 1.171.38.46 (Rigaku OD, 2015)'
_computing_data_reduction 'CrysAlisPro 1.171.38.46 (Rigaku OD, 2015)'
_computing_molecular_graphics 'DIAMOND 3.2k (Crystal Impact GbR, 2014)'
_computing_publication_material 'WinGX publication routines (Farrugia, 2012)'
_computing_structure_refinement 'SHELXL-2016/4 (Sheldrick, 2016)'
_computing_structure_solution 'SHELXS-2013/1 (Sheldrick, 2013)'
_diffrn_ambient_temperature 150.00(10)
_diffrn_detector_area_resol_mean 5.199
_diffrn_measured_fraction_theta_full 0.985
_diffrn_measured_fraction_theta_max 0.972
_diffrn_measurement_device_type 'SuperNova, Single source at offset, AtlasS2'
_diffrn_measurement_method '\w scans'
_diffrn_radiation_monochromator mirror
_diffrn_radiation_type CuK\a
_diffrn_radiation_wavelength 1.54184
_diffrn_reflns_av_R_equivalents 0.0236
_diffrn_reflns_av_unetI/netI 0.0288
_diffrn_reflns_Laue_measured_fraction_full 0.985
_diffrn_reflns_Laue_measured_fraction_max 0.972
_diffrn_reflns_limit_h_max 17
_diffrn_reflns_limit_h_min -16
_diffrn_reflns_limit_k_max 18
_diffrn_reflns_limit_k_min -18
_diffrn_reflns_limit_l_max 19
_diffrn_reflns_limit_l_min -25
_diffrn_reflns_number 17395
_diffrn_reflns_point_group_measured_fraction_full 0.985
_diffrn_reflns_point_group_measured_fraction_max 0.972
_diffrn_reflns_theta_full 75
_diffrn_reflns_theta_max 76.421
_diffrn_reflns_theta_min 3.238
_exptl_absorpt_coefficient_mu 4.358
_exptl_absorpt_correction_T_max 1
_exptl_absorpt_correction_T_min 0.4944
_exptl_absorpt_correction_type multi-scan
_exptl_absorpt_process_details
;
        CrysAlisPro 1.171.38.46 (Rigaku Oxford Diffraction, 2015)
        Empirical absorption correction using spherical harmonics,
 implemented in SCALE3 ABSPACK scaling algorithm.
;
_exptl_crystal_colour orange
_exptl_crystal_density_diffrn 1.422
_exptl_crystal_description prism
_exptl_crystal_F_000 1808
_exptl_crystal_size_max 0.371
_exptl_crystal_size_mid 0.223
_exptl_crystal_size_min 0.201
_refine_diff_density_max 0.789
_refine_diff_density_min -0.702
_refine_diff_density_rms 0.071
_refine_ls_extinction_method none
_refine_ls_goodness_of_fit_ref 1.035
_refine_ls_hydrogen_treatment constr
_refine_ls_matrix_type full
_refine_ls_number_parameters 509
_refine_ls_number_reflns 8328
_refine_ls_number_restraints 0
_refine_ls_restrained_S_all 1.035
_refine_ls_R_factor_all 0.0538
_refine_ls_R_factor_gt 0.049
_refine_ls_shift/su_max 0.001
_refine_ls_shift/su_mean 0
_refine_ls_structure_factor_coef Fsqd
_refine_ls_weighting_details 'w=1/[\s^2^(Fo^2^)+(0.0698P)^2^+4.5311P] where P=(Fo^2^+2Fc^2^)/3'
_refine_ls_weighting_scheme calc
_refine_ls_wR_factor_gt 0.1314
_refine_ls_wR_factor_ref 0.1359
_reflns_Friedel_coverage 0
_reflns_number_gt 7702
_reflns_number_total 8328
_reflns_threshold_expression 'I > 2\s(I)'
_cod_data_source_file d1nj04555e2.cif
_cod_data_source_block md054
_cod_depositor_comments 'Adding full bibliography for 7061029.cif.'
_cod_original_cell_volume 4077.70(10)
_cod_original_sg_symbol_H-M 'P 21/c'
_cod_database_code 7061029

loop_
_symmetry_equiv_pos_as_xyz
'x, y, z'
'-x, y+1/2, -z+1/2'
'-x, -y, -z'
'x, -y-1/2, z-1/2'

loop_
_atom_site_label
_atom_site_type_symbol
_atom_site_fract_x
_atom_site_fract_y
_atom_site_fract_z
_atom_site_U_iso_or_equiv
_atom_site_adp_type
_atom_site_occupancy
_atom_site_site_symmetry_order
_atom_site_calc_flag
_atom_site_refinement_flags_posn
_atom_site_refinement_flags_adp
_atom_site_refinement_flags_occupancy
_atom_site_disorder_assembly
_atom_site_disorder_group
C1 C 0.33609(17) 0.43041(15) 0.98956(11) 0.0250(4) Uani 1 1 d . . . . .
C2 C 0.47835(19) 0.3696(2) 1.07055(13) 0.0370(6) Uani 1 1 d . . . . .
C3 C 0.46115(18) 0.45302(19) 1.09190(12) 0.0338(5) Uani 1 1 d . . . . .
C4 C 0.6272(2) 0.2512(2) 1.0464(2) 0.0597(10) Uani 1 1 d . . . . .
H4A H 0.587281 0.212172 1.018351 0.09 Uiso 1 1 calc R U . . .
H4B H 0.682533 0.218197 1.064885 0.09 Uiso 1 1 calc R U . . .
H4C H 0.649698 0.30079 1.020661 0.09 Uiso 1 1 calc R U . . .
C5 C 0.4203(3) 0.5208(3) 1.21368(17) 0.0735(13) Uani 1 1 d . . . . .
H5A H 0.372411 0.559892 1.192388 0.11 Uiso 1 1 calc R U . . .
H5B H 0.444006 0.547123 1.255004 0.11 Uiso 1 1 calc R U . . .
H5C H 0.390977 0.463477 1.222141 0.11 Uiso 1 1 calc R U . . .
C6 C 0.26530(16) 0.44062(14) 0.94054(10) 0.0224(4) Uani 1 1 d . . . . .
C7 C 0.24228(15) 0.37166(14) 0.88944(10) 0.0217(4) Uani 1 1 d . . . . .
C8 C 0.23430(16) 0.28046(15) 0.90480(11) 0.0233(4) Uani 1 1 d . . . . .
H8 H 0.242338 0.262578 0.949032 0.028 Uiso 1 1 calc R U . . .
C9 C 0.21467(16) 0.21513(15) 0.85613(11) 0.0233(4) Uani 1 1 d . . . . .
C10 C 0.20052(15) 0.24284(15) 0.78962(11) 0.0229(4) Uani 1 1 d . . . . .
C11 C 0.20366(15) 0.33471(15) 0.77469(11) 0.0231(4) Uani 1 1 d . . . . .
H11 H 0.191567 0.352879 0.730809 0.028 Uiso 1 1 calc R U . . .
C12 C 0.22424(15) 0.40009(14) 0.82310(10) 0.0213(4) Uani 1 1 d . . . . .
C13 C 0.22659(16) 0.49742(15) 0.80880(11) 0.0224(4) Uani 1 1 d . . . . .
C14 C 0.19299(15) 0.55500(14) 0.86307(11) 0.0221(4) Uani 1 1 d . . . . .
C15 C 0.14144(16) 0.63508(15) 0.85246(11) 0.0248(4) Uani 1 1 d . . . . .
H15 H 0.129152 0.654866 0.808986 0.03 Uiso 1 1 calc R U . . .
C16 C 0.10742(16) 0.68689(15) 0.90457(11) 0.0244(4) Uani 1 1 d . . . . .
C17 C 0.12462(16) 0.65613(15) 0.97046(11) 0.0239(4) Uani 1 1 d . . . . .
C18 C 0.17380(16) 0.57502(15) 0.98126(11) 0.0234(4) Uani 1 1 d . . . . .
H18 H 0.182468 0.553297 1.024512 0.028 Uiso 1 1 calc R U . . .
C19 C 0.21043(15) 0.52540(14) 0.92938(11) 0.0218(4) Uani 1 1 d . . . . .
C20 C 0.26490(16) 0.53199(16) 0.75317(11) 0.0259(4) Uani 1 1 d . . . . .
C21 C 0.3735(2) 0.5498(2) 0.64992(13) 0.0402(6) Uani 1 1 d . . . . .
C22 C 0.3601(2) 0.6338(2) 0.67224(14) 0.0429(6) Uani 1 1 d . . . . .
C23 C 0.3908(3) 0.4215(3) 0.55076(17) 0.0587(9) Uani 1 1 d . . . . .
H23A H 0.389536 0.374577 0.583555 0.088 Uiso 1 1 calc R U . . .
H23B H 0.425831 0.400909 0.513453 0.088 Uiso 1 1 calc R U . . .
H23C H 0.324935 0.436817 0.536202 0.088 Uiso 1 1 calc R U . . .
C24 C 0.5204(3) 0.7426(3) 0.6945(3) 0.0788(14) Uani 1 1 d . . . . .
H24A H 0.50172 0.746069 0.73983 0.118 Uiso 1 1 calc R U . . .
H24B H 0.555409 0.796155 0.683519 0.118 Uiso 1 1 calc R U . . .
H24C H 0.56171 0.691017 0.68928 0.118 Uiso 1 1 calc R U . . .
C25 C 0.21309(16) 0.11992(15) 0.87865(11) 0.0248(4) Uani 1 1 d . . . . .
C26 C 0.27765(19) 0.05626(17) 0.85556(14) 0.0344(5) Uani 1 1 d . . . . .
H26 H 0.318895 0.070894 0.821784 0.041 Uiso 1 1 calc R U . . .
C27 C 0.2802(2) -0.02915(17) 0.88320(15) 0.0390(6) Uani 1 1 d . . . . .
H27 H 0.324969 -0.070208 0.867544 0.047 Uiso 1 1 calc R U . . .
C28 C 0.1580(2) 0.00448(17) 0.95122(13) 0.0348(5) Uani 1 1 d . . . . .
H28 H 0.115138 -0.013034 0.983293 0.042 Uiso 1 1 calc R U . . .
C29 C 0.15140(18) 0.09181(16) 0.92741(12) 0.0301(5) Uani 1 1 d . . . . .
H29 H 0.1059 0.13146 0.943973 0.036 Uiso 1 1 calc R U . . .
C30 C 0.17785(17) 0.17974(15) 0.73368(11) 0.0261(4) Uani 1 1 d . . . . .
C31 C 0.2288(2) 0.18637(18) 0.67552(13) 0.0352(5) Uani 1 1 d . . . . .
H31 H 0.279199 0.228017 0.672396 0.042 Uiso 1 1 calc R U . . .
C32 C 0.2036(2) 0.1304(2) 0.62266(14) 0.0441(7) Uani 1 1 d . . . . .
H32 H 0.237835 0.136489 0.58411 0.053 Uiso 1 1 calc R U . . .
C33 C 0.0848(2) 0.06229(18) 0.67911(13) 0.0379(6) Uani 1 1 d . . . . .
H33 H 0.035328 0.019442 0.680872 0.045 Uiso 1 1 calc R U . . .
C34 C 0.10333(18) 0.11607(16) 0.73475(12) 0.0296(5) Uani 1 1 d . . . . .
H34 H 0.066528 0.10963 0.772119 0.035 Uiso 1 1 calc R U . . .
C35 C 0.09642(16) 0.70586(15) 1.03106(11) 0.0241(4) Uani 1 1 d . . . . .
C36 C 0.04501(18) 0.66267(17) 1.07979(13) 0.0312(5) Uani 1 1 d . . . . .
H36 H 0.024274 0.603457 1.073756 0.037 Uiso 1 1 calc R U . . .
C37 C 0.02504(19) 0.70876(19) 1.13733(13) 0.0359(6) Uani 1 1 d . . . . .
H37 H -0.009657 0.678761 1.169216 0.043 Uiso 1 1 calc R U . . .
C38 C 0.10277(18) 0.83469(17) 1.10299(13) 0.0319(5) Uani 1 1 d . . . . .
H38 H 0.123256 0.893658 1.110707 0.038 Uiso 1 1 calc R U . . .
C39 C 0.12600(17) 0.79455(15) 1.04371(12) 0.0266(4) Uani 1 1 d . . . . .
H39 H 0.160825 0.82617 1.012731 0.032 Uiso 1 1 calc R U . . .
C40 C 0.05029(18) 0.76953(15) 0.88721(12) 0.0290(5) Uani 1 1 d . . . . .
C41 C -0.0339(2) 0.79336(18) 0.91888(13) 0.0364(6) Uani 1 1 d . . . . .
H41 H -0.056703 0.75752 0.952709 0.044 Uiso 1 1 calc R U . . .
C42 C -0.0836(2) 0.8715(2) 0.89942(15) 0.0464(7) Uani 1 1 d . . . . .
H42 H -0.139847 0.886188 0.921304 0.056 Uiso 1 1 calc R U . . .
C43 C 0.0230(3) 0.90265(19) 0.82115(16) 0.0491(8) Uani 1 1 d . . . . .
H43 H 0.043579 0.940054 0.787498 0.059 Uiso 1 1 calc R U . . .
C44 C 0.0777(2) 0.82546(17) 0.83597(14) 0.0386(6) Uani 1 1 d . . . . .
H44 H 0.131981 0.811487 0.811832 0.046 Uiso 1 1 calc R U . . .
N1 N 0.22236(17) -0.05631(14) 0.93089(12) 0.0361(5) Uani 1 1 d . . . . .
N2 N 0.1332(2) 0.06799(16) 0.62320(12) 0.0456(6) Uani 1 1 d . . . . .
N3 N 0.05250(17) 0.79375(16) 1.14998(11) 0.0368(5) Uani 1 1 d . . . . .
N4 N -0.0565(2) 0.92610(17) 0.85202(13) 0.0515(7) Uani 1 1 d . . . . .
S1 S 0.40990(5) 0.33310(4) 0.99971(3) 0.03338(15) Uani 1 1 d . . . . .
S2 S 0.37095(4) 0.51530(4) 1.04744(3) 0.03058(14) Uani 1 1 d . . . . .
S3 S 0.55737(8) 0.29245(7) 1.11161(4) 0.0662(3) Uani 1 1 d . . . . .
S4 S 0.52003(5) 0.50581(6) 1.16075(4) 0.04570(18) Uani 1 1 d . . . . .
S5 S 0.31403(5) 0.46392(4) 0.69109(3) 0.03451(15) Uani 1 1 d . . . . .
S6 S 0.28347(5) 0.64728(4) 0.73851(3) 0.03323(15) Uani 1 1 d . . . . .
S7 S 0.45116(7) 0.51949(8) 0.58665(5) 0.0636(3) Uani 1 1 d . . . . .
S8 S 0.41155(8) 0.73210(7) 0.63966(5) 0.0660(3) Uani 1 1 d . . . . .

loop_
_atom_site_aniso_label
_atom_site_aniso_U_11
_atom_site_aniso_U_22
_atom_site_aniso_U_33
_atom_site_aniso_U_23
_atom_site_aniso_U_13
_atom_site_aniso_U_12
C1 0.0316(11) 0.0214(10) 0.0219(10) 0.0025(8) 0.0017(8) 0.0030(8)
C2 0.0348(13) 0.0435(14) 0.0317(12) 0.0012(11) -0.0068(10) 0.0099(11)
C3 0.0300(12) 0.0419(14) 0.0291(12) -0.0012(10) -0.0034(9) 0.0035(10)
C4 0.0450(17) 0.0401(16) 0.096(3) 0.0216(17) 0.0206(17) 0.0147(13)
C5 0.082(3) 0.103(3) 0.0369(16) -0.0174(19) 0.0190(17) -0.040(2)
C6 0.0272(10) 0.0205(10) 0.0199(9) 0.0028(8) 0.0035(8) 0.0013(8)
C7 0.0221(9) 0.0215(10) 0.0215(10) 0.0004(8) 0.0017(7) 0.0028(8)
C8 0.0254(10) 0.0234(10) 0.0213(10) 0.0022(8) 0.0018(8) 0.0025(8)
C9 0.0228(10) 0.0222(10) 0.0252(10) 0.0008(8) 0.0037(8) 0.0025(8)
C10 0.0223(10) 0.0227(10) 0.0239(10) -0.0016(8) 0.0039(8) 0.0009(8)
C11 0.0235(10) 0.0266(11) 0.0194(9) 0.0011(8) 0.0041(8) 0.0010(8)
C12 0.0208(9) 0.0214(10) 0.0219(10) 0.0018(8) 0.0040(7) 0.0006(8)
C13 0.0231(10) 0.0225(10) 0.0214(10) 0.0026(8) -0.0011(8) -0.0002(8)
C14 0.0230(10) 0.0207(10) 0.0225(10) 0.0023(8) 0.0011(8) -0.0007(8)
C15 0.0274(10) 0.0226(10) 0.0241(10) 0.0048(8) -0.0019(8) 0.0002(8)
C16 0.0254(10) 0.0201(10) 0.0274(11) 0.0025(8) -0.0023(8) 0.0021(8)
C17 0.0249(10) 0.0207(10) 0.0260(10) 0.0012(8) 0.0008(8) 0.0016(8)
C18 0.0263(10) 0.0223(10) 0.0216(10) 0.0035(8) 0.0008(8) 0.0024(8)
C19 0.0230(10) 0.0184(10) 0.0239(10) 0.0026(8) 0.0000(8) 0.0017(8)
C20 0.0271(11) 0.0280(11) 0.0223(10) 0.0043(8) -0.0009(8) -0.0027(9)
C21 0.0368(13) 0.0535(17) 0.0309(12) 0.0088(12) 0.0076(10) -0.0116(12)
C22 0.0453(15) 0.0490(16) 0.0346(13) 0.0146(12) 0.0033(11) -0.0149(13)
C23 0.060(2) 0.073(2) 0.0447(17) -0.0038(16) 0.0246(15) 0.0018(17)
C24 0.0470(19) 0.0435(19) 0.147(4) 0.016(2) 0.012(2) -0.0121(15)
C25 0.0278(10) 0.0210(10) 0.0254(10) 0.0009(8) -0.0012(8) 0.0006(8)
C26 0.0360(13) 0.0269(12) 0.0414(14) 0.0017(10) 0.0118(11) 0.0041(10)
C27 0.0413(14) 0.0238(12) 0.0526(16) 0.0014(11) 0.0087(12) 0.0080(10)
C28 0.0404(13) 0.0293(12) 0.0350(13) 0.0065(10) 0.0053(10) -0.0019(10)
C29 0.0337(12) 0.0259(11) 0.0308(12) 0.0026(9) 0.0037(9) 0.0028(9)
C30 0.0320(11) 0.0238(10) 0.0226(10) -0.0010(8) 0.0025(8) 0.0056(9)
C31 0.0443(14) 0.0308(12) 0.0314(12) -0.0014(10) 0.0120(10) 0.0051(11)
C32 0.0644(19) 0.0387(14) 0.0304(13) -0.0053(11) 0.0139(12) 0.0125(13)
C33 0.0471(15) 0.0294(12) 0.0366(13) -0.0067(10) -0.0040(11) 0.0014(11)
C34 0.0327(12) 0.0280(11) 0.0280(11) -0.0029(9) 0.0012(9) 0.0013(9)
C35 0.0233(10) 0.0233(10) 0.0257(10) 0.0029(8) 0.0006(8) 0.0074(8)
C36 0.0293(11) 0.0286(11) 0.0362(13) 0.0027(10) 0.0077(10) 0.0031(9)
C37 0.0346(13) 0.0386(14) 0.0357(13) 0.0045(11) 0.0127(10) 0.0066(11)
C38 0.0337(12) 0.0283(11) 0.0333(12) -0.0037(9) -0.0010(10) 0.0045(9)
C39 0.0288(11) 0.0230(10) 0.0280(11) 0.0023(9) 0.0003(9) 0.0033(9)
C40 0.0373(12) 0.0209(10) 0.0275(11) -0.0026(8) -0.0109(9) 0.0038(9)
C41 0.0386(13) 0.0351(13) 0.0344(13) -0.0047(10) -0.0098(10) 0.0123(11)
C42 0.0523(17) 0.0442(16) 0.0408(15) -0.0147(13) -0.0179(13) 0.0245(13)
C43 0.074(2) 0.0268(13) 0.0439(15) 0.0072(11) -0.0211(15) -0.0002(14)
C44 0.0505(15) 0.0258(12) 0.0384(14) 0.0051(10) -0.0092(11) 0.0012(11)
N1 0.0415(12) 0.0245(10) 0.0418(12) 0.0053(9) -0.0009(9) 0.0008(9)
N2 0.0696(17) 0.0349(12) 0.0322(11) -0.0121(9) 0.0019(11) 0.0088(11)
N3 0.0377(11) 0.0412(12) 0.0319(11) -0.0043(9) 0.0067(9) 0.0098(9)
N4 0.0728(18) 0.0314(12) 0.0474(14) -0.0094(11) -0.0265(13) 0.0178(12)
S1 0.0368(3) 0.0308(3) 0.0316(3) -0.0026(2) -0.0077(2) 0.0110(2)
S2 0.0345(3) 0.0265(3) 0.0300(3) -0.0009(2) -0.0055(2) 0.0012(2)
S3 0.0778(6) 0.0723(6) 0.0457(4) -0.0078(4) -0.0260(4) 0.0427(5)
S4 0.0396(4) 0.0566(4) 0.0396(4) -0.0121(3) -0.0112(3) 0.0031(3)
S5 0.0380(3) 0.0381(3) 0.0286(3) -0.0007(2) 0.0135(2) -0.0080(3)
S6 0.0404(3) 0.0290(3) 0.0300(3) 0.0098(2) -0.0010(2) -0.0062(2)
S7 0.0544(5) 0.0870(7) 0.0521(5) 0.0002(4) 0.0304(4) -0.0200(4)
S8 0.0823(6) 0.0577(5) 0.0592(5) 0.0251(4) 0.0140(4) -0.0257(5)

loop_
_atom_type_symbol
_atom_type_description
_atom_type_scat_dispersion_real
_atom_type_scat_dispersion_imag
_atom_type_scat_source
C C 0.0181 0.0091 'International Tables Vol C Tables 4.2.6.8 and 6.1.1.4'
H H 0 0 'International Tables Vol C Tables 4.2.6.8 and 6.1.1.4'
N N 0.0311 0.018 'International Tables Vol C Tables 4.2.6.8 and 6.1.1.4'
S S 0.3331 0.5567 'International Tables Vol C Tables 4.2.6.8 and 6.1.1.4'

loop_
_geom_angle_atom_site_label_1
_geom_angle_atom_site_label_2
_geom_angle_atom_site_label_3
_geom_angle
_geom_angle_site_symmetry_1
_geom_angle_site_symmetry_3
_geom_angle_publ_flag
C6 C1 S2 124.03(17) . . ?
C6 C1 S1 123.91(18) . . ?
S2 C1 S1 111.94(12) . . ?
C3 C2 S1 116.9(2) . . ?
C3 C2 S3 124.7(2) . . ?
S1 C2 S3 118.23(16) . . ?
C2 C3 S2 117.1(2) . . ?
C2 C3 S4 126.0(2) . . ?
S2 C3 S4 116.85(16) . . ?
S3 C4 H4A 109.5 . . ?
S3 C4 H4B 109.5 . . ?
H4A C4 H4B 109.5 . . ?
S3 C4 H4C 109.5 . . ?
H4A C4 H4C 109.5 . . ?
H4B C4 H4C 109.5 . . ?
S4 C5 H5A 109.5 . . ?
S4 C5 H5B 109.5 . . ?
H5A C5 H5B 109.5 . . ?
S4 C5 H5C 109.5 . . ?
H5A C5 H5C 109.5 . . ?
H5B C5 H5C 109.5 . . ?
C1 C6 C7 123.4(2) . . ?
C1 C6 C19 123.0(2) . . ?
C7 C6 C19 113.40(18) . . ?
C8 C7 C12 119.3(2) . . ?
C8 C7 C6 122.45(19) . . ?
C12 C7 C6 118.25(19) . . ?
C7 C8 C9 122.3(2) . . ?
C7 C8 H8 118.8 . . ?
C9 C8 H8 118.8 . . ?
C8 C9 C10 118.5(2) . . ?
C8 C9 C25 116.95(19) . . ?
C10 C9 C25 124.5(2) . . ?
C11 C10 C9 119.1(2) . . ?
C11 C10 C30 117.40(19) . . ?
C9 C10 C30 123.4(2) . . ?
C12 C11 C10 122.5(2) . . ?
C12 C11 H11 118.8 . . ?
C10 C11 H11 118.8 . . ?
C11 C12 C7 118.2(2) . . ?
C11 C12 C13 123.51(19) . . ?
C7 C12 C13 118.29(19) . . ?
C20 C13 C12 122.9(2) . . ?
C20 C13 C14 122.4(2) . . ?
C12 C13 C14 114.36(18) . . ?
C15 C14 C19 118.0(2) . . ?
C15 C14 C13 123.64(19) . . ?
C19 C14 C13 118.25(19) . . ?
C14 C15 C16 122.6(2) . . ?
C14 C15 H15 118.7 . . ?
C16 C15 H15 118.7 . . ?
C15 C16 C17 118.7(2) . . ?
C15 C16 C40 117.9(2) . . ?
C17 C16 C40 123.3(2) . . ?
C18 C17 C16 118.9(2) . . ?
C18 C17 C35 116.31(19) . . ?
C16 C17 C35 124.7(2) . . ?
C19 C18 C17 122.0(2) . . ?
C19 C18 H18 119 . . ?
C17 C18 H18 119 . . ?
C18 C19 C14 119.57(19) . . ?
C18 C19 C6 122.44(19) . . ?
C14 C19 C6 117.97(19) . . ?
C13 C20 S6 124.79(18) . . ?
C13 C20 S5 122.81(18) . . ?
S6 C20 S5 112.08(12) . . ?
C22 C21 S5 116.5(2) . . ?
C22 C21 S7 125.4(2) . . ?
S5 C21 S7 118.00(19) . . ?
C21 C22 S6 117.3(2) . . ?
C21 C22 S8 125.6(2) . . ?
S6 C22 S8 117.07(19) . . ?
S7 C23 H23A 109.5 . . ?
S7 C23 H23B 109.5 . . ?
H23A C23 H23B 109.5 . . ?
S7 C23 H23C 109.5 . . ?
H23A C23 H23C 109.5 . . ?
H23B C23 H23C 109.5 . . ?
S8 C24 H24A 109.5 . . ?
S8 C24 H24B 109.5 . . ?
H24A C24 H24B 109.5 . . ?
S8 C24 H24C 109.5 . . ?
H24A C24 H24C 109.5 . . ?
H24B C24 H24C 109.5 . . ?
C26 C25 C29 116.7(2) . . ?
C26 C25 C9 121.8(2) . . ?
C29 C25 C9 121.3(2) . . ?
C27 C26 C25 119.5(2) . . ?
C27 C26 H26 120.2 . . ?
C25 C26 H26 120.2 . . ?
N1 C27 C26 124.2(2) . . ?
N1 C27 H27 117.9 . . ?
C26 C27 H27 117.9 . . ?
N1 C28 C29 124.0(2) . . ?
N1 C28 H28 118 . . ?
C29 C28 H28 118 . . ?
C28 C29 C25 119.6(2) . . ?
C28 C29 H29 120.2 . . ?
C25 C29 H29 120.2 . . ?
C34 C30 C31 117.2(2) . . ?
C34 C30 C10 122.9(2) . . ?
C31 C30 C10 119.8(2) . . ?
C32 C31 C30 119.2(3) . . ?
C32 C31 H31 120.4 . . ?
C30 C31 H31 120.4 . . ?
N2 C32 C31 124.3(3) . . ?
N2 C32 H32 117.8 . . ?
C31 C32 H32 117.8 . . ?
N2 C33 C34 124.3(3) . . ?
N2 C33 H33 117.8 . . ?
C34 C33 H33 117.8 . . ?
C33 C34 C30 118.9(2) . . ?
C33 C34 H34 120.6 . . ?
C30 C34 H34 120.6 . . ?
C36 C35 C39 117.3(2) . . ?
C36 C35 C17 120.5(2) . . ?
C39 C35 C17 122.1(2) . . ?
C37 C36 C35 119.3(2) . . ?
C37 C36 H36 120.4 . . ?
C35 C36 H36 120.4 . . ?
N3 C37 C36 124.1(2) . . ?
N3 C37 H37 117.9 . . ?
C36 C37 H37 117.9 . . ?
N3 C38 C39 124.0(2) . . ?
N3 C38 H38 118 . . ?
C39 C38 H38 118 . . ?
C38 C39 C35 119.1(2) . . ?
C38 C39 H39 120.5 . . ?
C35 C39 H39 120.5 . . ?
C41 C40 C44 116.6(2) . . ?
C41 C40 C16 122.7(2) . . ?
C44 C40 C16 120.6(2) . . ?
C40 C41 C42 119.2(3) . . ?
C40 C41 H41 120.4 . . ?
C42 C41 H41 120.4 . . ?
N4 C42 C41 124.4(3) . . ?
N4 C42 H42 117.8 . . ?
C41 C42 H42 117.8 . . ?
N4 C43 C44 124.1(3) . . ?
N4 C43 H43 118 . . ?
C44 C43 H43 118 . . ?
C40 C44 C43 119.3(3) . . ?
C40 C44 H44 120.4 . . ?
C43 C44 H44 120.4 . . ?
C27 N1 C28 115.9(2) . . ?
C32 N2 C33 116.0(2) . . ?
C37 N3 C38 116.2(2) . . ?
C42 N4 C43 116.4(2) . . ?
C2 S1 C1 96.87(12) . . ?
C3 S2 C1 96.89(12) . . ?
C2 S3 C4 102.67(15) . . ?
C3 S4 C5 101.15(16) . . ?
C21 S5 C20 96.89(13) . . ?
C22 S6 C20 96.53(13) . . ?
C21 S7 C23 102.49(14) . . ?
C22 S8 C24 100.09(17) . . ?

loop_
_geom_bond_atom_site_label_1
_geom_bond_atom_site_label_2
_geom_bond_distance
_geom_bond_site_symmetry_2
_geom_bond_publ_flag
C1 C6 1.355(3) . ?
C1 S2 1.765(2) . ?
C1 S1 1.768(2) . ?
C2 C3 1.336(4) . ?
C2 S1 1.751(3) . ?
C2 S3 1.753(3) . ?
C3 S2 1.751(3) . ?
C3 S4 1.752(3) . ?
C4 S3 1.769(4) . ?
C4 H4A 0.96 . ?
C4 H4B 0.96 . ?
C4 H4C 0.96 . ?
C5 S4 1.784(4) . ?
C5 H5A 0.96 . ?
C5 H5B 0.96 . ?
C5 H5C 0.96 . ?
C6 C7 1.474(3) . ?
C6 C19 1.477(3) . ?
C7 C8 1.395(3) . ?
C7 C12 1.410(3) . ?
C8 C9 1.395(3) . ?
C8 H8 0.93 . ?
C9 C10 1.404(3) . ?
C9 C25 1.485(3) . ?
C10 C11 1.398(3) . ?
C10 C30 1.485(3) . ?
C11 C12 1.394(3) . ?
C11 H11 0.93 . ?
C12 C13 1.474(3) . ?
C13 C20 1.360(3) . ?
C13 C14 1.478(3) . ?
C14 C15 1.393(3) . ?
C14 C19 1.414(3) . ?
C15 C16 1.398(3) . ?
C15 H15 0.93 . ?
C16 C17 1.411(3) . ?
C16 C40 1.487(3) . ?
C17 C18 1.391(3) . ?
C17 C35 1.492(3) . ?
C18 C19 1.391(3) . ?
C18 H18 0.93 . ?
C20 S6 1.758(2) . ?
C20 S5 1.765(2) . ?
C21 C22 1.342(5) . ?
C21 S5 1.744(3) . ?
C21 S7 1.756(3) . ?
C22 S6 1.747(3) . ?
C22 S8 1.761(3) . ?
C23 S7 1.806(4) . ?
C23 H23A 0.96 . ?
C23 H23B 0.96 . ?
C23 H23C 0.96 . ?
C24 S8 1.815(5) . ?
C24 H24A 0.96 . ?
C24 H24B 0.96 . ?
C24 H24C 0.96 . ?
C25 C26 1.389(3) . ?
C25 C29 1.389(3) . ?
C26 C27 1.385(4) . ?
C26 H26 0.93 . ?
C27 N1 1.335(4) . ?
C27 H27 0.93 . ?
C28 N1 1.338(4) . ?
C28 C29 1.384(3) . ?
C28 H28 0.93 . ?
C29 H29 0.93 . ?
C30 C34 1.391(3) . ?
C30 C31 1.394(3) . ?
C31 C32 1.380(4) . ?
C31 H31 0.93 . ?
C32 N2 1.336(4) . ?
C32 H32 0.93 . ?
C33 N2 1.336(4) . ?
C33 C34 1.388(3) . ?
C33 H33 0.93 . ?
C34 H34 0.93 . ?
C35 C36 1.391(3) . ?
C35 C39 1.397(3) . ?
C36 C37 1.384(4) . ?
C36 H36 0.93 . ?
C37 N3 1.338(4) . ?
C37 H37 0.93 . ?
C38 N3 1.342(4) . ?
C38 C39 1.384(3) . ?
C38 H38 0.93 . ?
C39 H39 0.93 . ?
C40 C41 1.388(4) . ?
C40 C44 1.390(4) . ?
C41 C42 1.391(4) . ?
C41 H41 0.93 . ?
C42 N4 1.319(5) . ?
C42 H42 0.93 . ?
C43 N4 1.324(5) . ?
C43 C44 1.393(4) . ?
C43 H43 0.93 . ?
C44 H44 0.93 . ?
